data_4302597
loop_
_publ_author_name
'Dibyendu Bhattacharya'
'Suman Maji'
'Kuntal Pal'
'Sabyasachi Sarkar'

_publ_section_title
;
Oxygen-Cobalt Chemistry Using a Porphyrinogen Platform
;
_journal_name_full 'Inorganic Chemistry'
_journal_page_first 6362
_journal_page_last 6370
_journal_paper_doi 10.1021/ic802102k
_journal_volume 48
_journal_year 2009
_chemical_formula_moiety 'C40 H48 Co I N4, 2(C H2 Cl2), I3, I2'
_chemical_formula_sum 'C42 H52 Cl4 Co I6 N4'
_chemical_formula_weight 1575.01
_space_group_IT_number 2
_symmetry_cell_setting triclinic
_symmetry_Int_Tables_number 2
_symmetry_space_group_name_Hall '-P 1'
_symmetry_space_group_name_H-M 'P -1'
_atom_sites_solution_hydrogens geom
_atom_sites_solution_primary direct
_atom_sites_solution_secondary difmap
_audit_creation_method SHELXL-97
_cell_angle_alpha 85.768(5)
_cell_angle_beta 72.840(5)
_cell_angle_gamma 72.228(5)
_cell_formula_units_Z 2
_cell_length_a 11.719(5)
_cell_length_b 12.962(5)
_cell_length_c 17.870(5)
_cell_measurement_temperature 100(2)
_cell_measurement_theta_max 28.27
_cell_measurement_theta_min 2.02
_cell_volume 2469.5(16)
_computing_cell_refinement 'SAINT 6.45 ( Bruker, 2003)'
_computing_data_collection 'SMART 5.628 (Bruker, 2003)'
_computing_data_reduction 'SAINT 6.45  (Bruker, 2003)'
_computing_molecular_graphics 'Diamond 3.1e, Ortep'
_computing_structure_refinement 'SHELXL-97 (Sheldrick, 1997)'
_computing_structure_solution SIR-97
_diffrn_ambient_temperature 100(2)
_diffrn_measured_fraction_theta_full 0.989
_diffrn_measured_fraction_theta_max 0.989
_diffrn_measurement_method /w-scans
_diffrn_radiation_monochromator graphite
_diffrn_radiation_probe x-ray
_diffrn_radiation_type MoK\a
_diffrn_radiation_wavelength 0.71073
_diffrn_reflns_av_R_equivalents 0.0301
_diffrn_reflns_av_sigmaI/netI 0.0672
_diffrn_reflns_limit_h_max 14
_diffrn_reflns_limit_h_min -15
_diffrn_reflns_limit_k_max 16
_diffrn_reflns_limit_k_min -17
_diffrn_reflns_limit_l_max 11
_diffrn_reflns_limit_l_min -23
_diffrn_reflns_number 16191
_diffrn_reflns_theta_full 28.27
_diffrn_reflns_theta_max 28.27
_diffrn_reflns_theta_min 2.02
_diffrn_source 'fine-focus sealed tube'
_exptl_absorpt_coefficient_mu 4.349
_exptl_absorpt_correction_T_max 0.524
_exptl_absorpt_correction_T_min 0.432
_exptl_absorpt_correction_type empirical
_exptl_crystal_colour Brown
_exptl_crystal_density_diffrn 2.118
_exptl_crystal_density_method 'not measured'
_exptl_crystal_description Block
_exptl_crystal_F_000 1490
_exptl_crystal_size_max 0.20
_exptl_crystal_size_mid 0.18
_exptl_crystal_size_min 0.15
_refine_diff_density_max 0.922
_refine_diff_density_min -0.855
_refine_diff_density_rms 0.316
_refine_ls_extinction_method none
_refine_ls_goodness_of_fit_ref 1.041
_refine_ls_hydrogen_treatment constr
_refine_ls_matrix_type full
_refine_ls_number_parameters 511
_refine_ls_number_reflns 12254
_refine_ls_number_restraints 0
_refine_ls_restrained_S_all 1.041
_refine_ls_R_factor_all 0.0847
_refine_ls_R_factor_gt 0.0656
_refine_ls_shift/su_max 0.000
_refine_ls_shift/su_mean 0.000
_refine_ls_structure_factor_coef Fsqd
_refine_ls_weighting_details 'calc w=1/[\s^2^(Fo^2^)+(0.1055P)^2^+4.7395P] where P=(Fo^2^+2Fc^2^)/3'
_refine_ls_weighting_scheme calc
_refine_ls_wR_factor_gt 0.1632
_refine_ls_wR_factor_ref 0.1750
_reflns_number_gt 9038
_reflns_number_total 12254
_reflns_threshold_expression >2sigma(I)
_cod_data_source_file ic802102k_si_002_1.cif
_cod_data_source_block 2maybm
_cod_depositor_comments
;
The following automatic conversions were performed:
'_exptl_absorpt_correction_type' value 'Empirical' changed to 'empirical'
according to '/home/saulius/struct/CIF-dictionaries/cif_core.dic'
dictionary named 'cif_core.dic' version 2.4.1 from 2010-06-29.

Automatic conversion script
Id: cif_fix_enum 1527 2010-12-29 10:47:43Z saulius 
;
_cod_database_code 4302597

loop_
_symmetry_equiv_pos_as_xyz
'x, y, z'
'-x, -y, -z'

loop_
_atom_site_label
_atom_site_type_symbol
_atom_site_fract_x
_atom_site_fract_y
_atom_site_fract_z
_atom_site_U_iso_or_equiv
_atom_site_adp_type
_atom_site_occupancy
_atom_site_symmetry_multiplicity
_atom_site_calc_flag
_atom_site_refinement_flags
_atom_site_disorder_assembly
_atom_site_disorder_group
I1 I 0.69300(5) 0.19889(5) 0.97417(3) 0.02471(14) Uani 1 1 d . . .
I2 I 0.5000 0.0000 0.5000 0.01940(17) Uani 1 2 d S . .
I3 I 0.44376(5) -0.20083(4) 0.55340(4) 0.02302(14) Uani 1 1 d . . .
I4 I 0.98392(5) 0.64759(4) 0.55852(4) 0.02406(14) Uani 1 1 d . . .
I5 I 0.74122(6) 0.70682(4) 0.55084(4) 0.02494(15) Uani 1 1 d . . .
I6 I 0.74924(5) 0.40448(5) 0.39613(4) 0.02830(16) Uani 1 1 d . . .
I7 I 0.5000 0.5000 0.5000 0.02080(17) Uani 1 2 d S . .
Co1 Co 0.77605(9) 0.17156(8) 0.82320(6) 0.0117(2) Uani 1 1 d . . .
Cl1 Cl 0.8126(2) -0.00273(18) 0.52632(14) 0.0265(5) Uani 1 1 d . . .
Cl2 Cl 0.88963(19) 0.13490(17) 0.61168(13) 0.0235(4) Uani 1 1 d . . .
Cl3 Cl 0.7535(3) 0.6973(2) 0.8595(2) 0.0507(7) Uani 1 1 d . . .
Cl4 Cl 0.7971(3) 0.5525(3) 0.98894(19) 0.0519(7) Uani 1 1 d . . .
N1 N 0.8172(6) 0.0088(5) 0.7941(4) 0.0119(12) Uani 1 1 d . . .
N2 N 0.9780(5) 0.1237(5) 0.7838(4) 0.0128(13) Uani 1 1 d . . .
N3 N 0.7814(6) 0.3161(5) 0.7635(4) 0.0126(12) Uani 1 1 d . . .
N4 N 0.6194(6) 0.2026(5) 0.7776(4) 0.0128(13) Uani 1 1 d . . .
C1 C 0.7552(7) -0.0328(6) 0.7610(5) 0.0123(14) Uani 1 1 d . . .
C2 C 0.8365(8) -0.1221(6) 0.7086(5) 0.0187(16) Uani 1 1 d . . .
H2 H 0.8114 -0.1641 0.6803 0.022 Uiso 1 1 calc R . .
C3 C 0.9535(7) -0.1339(6) 0.7078(5) 0.0179(16) Uani 1 1 d . . .
H3 H 1.0254 -0.1828 0.6771 0.021 Uiso 1 1 calc R . .
C4 C 0.9474(7) -0.0552(6) 0.7646(5) 0.0150(15) Uani 1 1 d . . .
C5 C 1.0362(7) -0.0775(6) 0.8150(5) 0.0161(16) Uani 1 1 d . . .
C6 C 1.0406(7) 0.0127(6) 0.7591(5) 0.0147(15) Uani 1 1 d . . .
C7 C 1.1476(7) 0.0124(7) 0.6890(5) 0.0181(16) Uani 1 1 d . . .
H7 H 1.2022 -0.0476 0.6584 0.022 Uiso 1 1 calc R . .
C8 C 1.1498(7) 0.1151(7) 0.6786(5) 0.0214(17) Uani 1 1 d . . .
H8 H 1.2085 0.1397 0.6404 0.026 Uiso 1 1 calc R . .
C9 C 1.0434(7) 0.1816(6) 0.7380(5) 0.0154(15) Uani 1 1 d . . .
C10 C 1.0003(7) 0.3043(6) 0.7466(5) 0.0156(11) Uani 1 1 d . . .
C11 C 0.8804(7) 0.3443(6) 0.7230(5) 0.0175(16) Uani 1 1 d . . .
C12 C 0.8592(8) 0.4102(6) 0.6571(5) 0.0186(16) Uani 1 1 d . . .
H12 H 0.9160 0.4406 0.6223 0.022 Uiso 1 1 calc R . .
C13 C 0.7441(7) 0.4200(6) 0.6548(5) 0.0162(16) Uani 1 1 d . . .
H13 H 0.7071 0.4546 0.6166 0.019 Uiso 1 1 calc R . .
C14 C 0.6864(7) 0.3656(6) 0.7241(5) 0.0143(15) Uani 1 1 d . . .
C15 C 0.5480(8) 0.4100(6) 0.7718(5) 0.0180(16) Uani 1 1 d . . .
C16 C 0.5920(7) 0.2987(6) 0.7321(5) 0.0148(15) Uani 1 1 d . . .
C17 C 0.5529(7) 0.2720(7) 0.6679(5) 0.0190(16) Uani 1 1 d . . .
H17 H 0.5315 0.3186 0.6288 0.023 Uiso 1 1 calc R . .
C18 C 0.5532(7) 0.1685(7) 0.6750(5) 0.0190(17) Uani 1 1 d . . .
H18 H 0.5317 0.1299 0.6421 0.023 Uiso 1 1 calc R . .
C19 C 0.5937(7) 0.1279(6) 0.7441(5) 0.0155(15) Uani 1 1 d . . .
C20 C 0.6143(7) 0.0144(6) 0.7755(5) 0.0156(11) Uani 1 1 d . . .
C21 C 1.1430(7) -0.1828(6) 0.7978(5) 0.0181(16) Uani 1 1 d . . .
H21A H 1.1751 -0.1960 0.7416 0.022 Uiso 1 1 calc R . .
H21B H 1.2104 -0.1764 0.8164 0.022 Uiso 1 1 calc R . .
C22 C 1.0991(8) -0.2776(7) 0.8373(6) 0.027(2) Uani 1 1 d . . .
H22A H 1.1697 -0.3429 0.8285 0.032 Uiso 1 1 calc R . .
H22B H 1.0385 -0.2891 0.8144 0.032 Uiso 1 1 calc R . .
C23 C 1.0396(9) -0.2561(7) 0.9258(6) 0.027(2) Uani 1 1 d . . .
H23A H 1.0044 -0.3139 0.9485 0.032 Uiso 1 1 calc R . .
H23B H 1.1038 -0.2565 0.9499 0.032 Uiso 1 1 calc R . .
C24 C 0.9377(8) -0.1485(7) 0.9435(6) 0.0250(19) Uani 1 1 d . . .
H24A H 0.9083 -0.1352 0.9997 0.030 Uiso 1 1 calc R . .
H24B H 0.8677 -0.1523 0.9266 0.030 Uiso 1 1 calc R . .
C25 C 0.9825(8) -0.0546(6) 0.9033(5) 0.0196(17) Uani 1 1 d . . .
H25A H 1.0462 -0.0450 0.9242 0.023 Uiso 1 1 calc R . .
H25B H 0.9132 0.0117 0.9132 0.023 Uiso 1 1 calc R . .
C26 C 1.1004(8) 0.3551(7) 0.6931(5) 0.0228(18) Uani 1 1 d . . .
H26A H 1.1229 0.3287 0.6397 0.027 Uiso 1 1 calc R . .
H26B H 1.0647 0.4332 0.6933 0.027 Uiso 1 1 calc R . .
C27 C 1.2182(8) 0.3275(7) 0.7204(6) 0.026(2) Uani 1 1 d . . .
H27A H 1.2582 0.2499 0.7154 0.031 Uiso 1 1 calc R . .
H27B H 1.2763 0.3627 0.6868 0.031 Uiso 1 1 calc R . .
C28 C 1.1894(9) 0.3627(8) 0.8039(7) 0.034(2) Uani 1 1 d . . .
H28A H 1.1572 0.4411 0.8082 0.041 Uiso 1 1 calc R . .
H28B H 1.2655 0.3403 0.8199 0.041 Uiso 1 1 calc R . .
C29 C 1.0919(8) 0.3123(7) 0.8584(6) 0.026(2) Uani 1 1 d . . .
H29A H 1.1279 0.2342 0.8583 0.031 Uiso 1 1 calc R . .
H29B H 1.0708 0.3391 0.9116 0.031 Uiso 1 1 calc R . .
C30 C 0.9734(8) 0.3396(6) 0.8325(5) 0.0204(17) Uani 1 1 d . . .
H30A H 0.9329 0.4171 0.8380 0.024 Uiso 1 1 calc R . .
H30B H 0.9162 0.3039 0.8665 0.024 Uiso 1 1 calc R . .
C31 C 0.4690(7) 0.5033(6) 0.7347(5) 0.0194(17) Uani 1 1 d . . .
H31A H 0.4953 0.4925 0.6783 0.023 Uiso 1 1 calc R . .
H31B H 0.3817 0.5056 0.7542 0.023 Uiso 1 1 calc R . .
C32 C 0.4841(8) 0.6091(6) 0.7542(5) 0.0232(18) Uani 1 1 d . . .
H32A H 0.4286 0.6687 0.7340 0.028 Uiso 1 1 calc R . .
H32B H 0.5693 0.6099 0.7290 0.028 Uiso 1 1 calc R . .
C33 C 0.4544(9) 0.6248(7) 0.8425(6) 0.0261(19) Uani 1 1 d . . .
H33A H 0.4730 0.6896 0.8524 0.031 Uiso 1 1 calc R . .
H33B H 0.3658 0.6355 0.8666 0.031 Uiso 1 1 calc R . .
C34 C 0.5274(8) 0.5303(7) 0.8796(6) 0.0245(19) Uani 1 1 d . . .
H34A H 0.4984 0.5408 0.9360 0.029 Uiso 1 1 calc R . .
H34B H 0.6150 0.5272 0.8623 0.029 Uiso 1 1 calc R . .
C35 C 0.5143(8) 0.4217(6) 0.8587(5) 0.0180(16) Uani 1 1 d . . .
H35A H 0.5691 0.3620 0.8793 0.022 Uiso 1 1 calc R . .
H35B H 0.4289 0.4201 0.8820 0.022 Uiso 1 1 calc R . .
C36 C 0.5648(7) -0.0564(6) 0.7336(5) 0.0186(16) Uani 1 1 d . . .
H36A H 0.5999 -0.0530 0.6774 0.022 Uiso 1 1 calc R . .
H36B H 0.5927 -0.1313 0.7487 0.022 Uiso 1 1 calc R . .
C37 C 0.4207(8) -0.0187(6) 0.7541(5) 0.0198(17) Uani 1 1 d . . .
H37A H 0.3934 0.0528 0.7331 0.024 Uiso 1 1 calc R . .
H37B H 0.3937 -0.0679 0.7298 0.024 Uiso 1 1 calc R . .
C38 C 0.3604(8) -0.0150(7) 0.8410(6) 0.0246(19) Uani 1 1 d . . .
H38A H 0.3793 -0.0880 0.8610 0.030 Uiso 1 1 calc R . .
H38B H 0.2704 0.0136 0.8515 0.030 Uiso 1 1 calc R . .
C39 C 0.4052(8) 0.0545(7) 0.8835(5) 0.0213(18) Uani 1 1 d . . .
H39A H 0.3685 0.0508 0.9395 0.026 Uiso 1 1 calc R . .
H39B H 0.3776 0.1294 0.8683 0.026 Uiso 1 1 calc R . .
C40 C 0.5489(7) 0.0166(6) 0.8644(5) 0.0169(16) Uani 1 1 d . . .
H40A H 0.5748 0.0648 0.8904 0.020 Uiso 1 1 calc R . .
H40B H 0.5753 -0.0554 0.8848 0.020 Uiso 1 1 calc R . .
C41 C 0.8510(9) 0.1187(8) 0.5257(6) 0.027(2) Uani 1 1 d . . .
H41A H 0.7806 0.1795 0.5213 0.033 Uiso 1 1 calc R . .
H41B H 0.9215 0.1183 0.4804 0.033 Uiso 1 1 calc R . .
C42 C 0.7019(11) 0.6745(9) 0.9614(8) 0.049(3) Uani 1 1 d . . .
H42A H 0.7028 0.7345 0.9904 0.059 Uiso 1 1 calc R . .
H42B H 0.6164 0.6717 0.9751 0.059 Uiso 1 1 calc R . .

loop_
_atom_site_aniso_label
_atom_site_aniso_U_11
_atom_site_aniso_U_22
_atom_site_aniso_U_33
_atom_site_aniso_U_23
_atom_site_aniso_U_13
_atom_site_aniso_U_12
I1 0.0272(3) 0.0300(3) 0.0174(3) 0.0002(2) -0.0063(2) -0.0092(2)
I2 0.0217(4) 0.0220(3) 0.0208(4) 0.0006(3) -0.0102(3) -0.0116(3)
I3 0.0263(3) 0.0218(3) 0.0277(3) 0.0042(2) -0.0122(2) -0.0134(2)
I4 0.0281(3) 0.0226(3) 0.0240(3) -0.0009(2) -0.0031(2) -0.0150(2)
I5 0.0335(3) 0.0241(3) 0.0241(3) 0.0043(2) -0.0111(3) -0.0166(2)
I6 0.0232(3) 0.0285(3) 0.0365(4) 0.0051(2) -0.0095(3) -0.0125(2)
I7 0.0266(4) 0.0195(3) 0.0215(4) 0.0051(3) -0.0117(3) -0.0107(3)
Co1 0.0126(5) 0.0153(5) 0.0106(5) 0.0010(4) -0.0041(4) -0.0085(4)
Cl1 0.0258(10) 0.0346(11) 0.0255(12) -0.0025(9) -0.0103(9) -0.0146(9)
Cl2 0.0246(10) 0.0299(10) 0.0210(11) 0.0013(8) -0.0077(9) -0.0142(8)
Cl3 0.0485(16) 0.0507(15) 0.062(2) 0.0140(14) -0.0148(15) -0.0319(13)
Cl4 0.0457(16) 0.0660(19) 0.0381(17) -0.0025(14) -0.0013(13) -0.0175(14)
N1 0.010(3) 0.013(3) 0.016(3) -0.001(2) -0.006(3) -0.005(2)
N2 0.008(3) 0.017(3) 0.015(3) -0.003(2) -0.003(2) -0.006(2)
N3 0.015(3) 0.017(3) 0.012(3) -0.001(2) -0.006(3) -0.012(2)
N4 0.009(3) 0.018(3) 0.015(3) 0.002(2) -0.007(3) -0.007(2)
C1 0.013(3) 0.013(3) 0.015(4) 0.006(3) -0.007(3) -0.008(3)
C2 0.022(4) 0.018(4) 0.021(4) -0.001(3) -0.007(3) -0.011(3)
C3 0.015(4) 0.023(4) 0.012(4) -0.004(3) -0.002(3) -0.002(3)
C4 0.012(3) 0.022(4) 0.016(4) 0.001(3) -0.007(3) -0.010(3)
C5 0.018(4) 0.017(3) 0.017(4) 0.004(3) -0.009(3) -0.008(3)
C6 0.013(3) 0.022(4) 0.014(4) 0.002(3) -0.004(3) -0.012(3)
C7 0.008(3) 0.026(4) 0.016(4) -0.002(3) -0.002(3) -0.002(3)
C8 0.013(4) 0.036(4) 0.020(5) 0.003(4) -0.003(3) -0.015(3)
C9 0.011(3) 0.025(4) 0.016(4) 0.000(3) -0.006(3) -0.012(3)
C10 0.013(2) 0.018(2) 0.023(3) 0.006(2) -0.010(2) -0.011(2)
C11 0.015(4) 0.017(3) 0.022(4) 0.002(3) -0.004(3) -0.011(3)
C12 0.022(4) 0.018(4) 0.017(4) 0.004(3) -0.005(3) -0.010(3)
C13 0.019(4) 0.019(3) 0.017(4) 0.007(3) -0.010(3) -0.012(3)
C14 0.015(3) 0.018(3) 0.014(4) 0.004(3) -0.005(3) -0.011(3)
C15 0.021(4) 0.020(4) 0.019(4) 0.004(3) -0.009(3) -0.011(3)
C16 0.012(3) 0.019(3) 0.019(4) 0.003(3) -0.009(3) -0.010(3)
C17 0.017(4) 0.031(4) 0.014(4) 0.001(3) -0.006(3) -0.012(3)
C18 0.014(4) 0.028(4) 0.022(5) 0.003(3) -0.008(3) -0.014(3)
C19 0.019(4) 0.021(4) 0.014(4) 0.003(3) -0.009(3) -0.013(3)
C20 0.013(2) 0.018(2) 0.023(3) 0.006(2) -0.010(2) -0.011(2)
C21 0.013(3) 0.020(4) 0.026(5) 0.001(3) -0.012(3) -0.005(3)
C22 0.022(4) 0.019(4) 0.048(6) 0.007(4) -0.019(4) -0.012(3)
C23 0.032(5) 0.027(4) 0.032(5) 0.008(4) -0.018(4) -0.016(4)
C24 0.026(4) 0.027(4) 0.026(5) 0.010(4) -0.008(4) -0.014(4)
C25 0.022(4) 0.024(4) 0.017(4) 0.005(3) -0.009(3) -0.012(3)
C26 0.018(4) 0.034(4) 0.022(5) 0.009(4) -0.003(3) -0.021(4)
C27 0.020(4) 0.030(4) 0.034(6) 0.011(4) -0.011(4) -0.015(4)
C28 0.025(5) 0.037(5) 0.053(7) 0.013(5) -0.023(5) -0.021(4)
C29 0.026(4) 0.030(4) 0.037(6) 0.003(4) -0.020(4) -0.020(4)
C30 0.022(4) 0.023(4) 0.025(5) 0.004(3) -0.011(4) -0.017(3)
C31 0.013(3) 0.026(4) 0.021(5) 0.006(3) -0.006(3) -0.007(3)
C32 0.028(4) 0.020(4) 0.027(5) 0.009(3) -0.015(4) -0.009(3)
C33 0.028(4) 0.018(4) 0.030(5) 0.002(3) -0.008(4) -0.005(3)
C34 0.025(4) 0.022(4) 0.024(5) -0.002(3) -0.008(4) -0.001(3)
C35 0.024(4) 0.021(4) 0.012(4) 0.003(3) -0.006(3) -0.011(3)
C36 0.017(4) 0.018(4) 0.025(5) -0.001(3) -0.009(3) -0.008(3)
C37 0.020(4) 0.021(4) 0.027(5) 0.005(3) -0.012(4) -0.015(3)
C38 0.021(4) 0.028(4) 0.033(5) 0.007(4) -0.011(4) -0.015(3)
C39 0.018(4) 0.030(4) 0.020(5) 0.003(3) 0.000(3) -0.019(3)
C40 0.019(4) 0.022(4) 0.017(4) 0.004(3) -0.008(3) -0.014(3)
C41 0.023(4) 0.039(5) 0.022(5) 0.004(4) -0.005(4) -0.015(4)
C42 0.043(6) 0.041(6) 0.062(9) -0.013(6) 0.001(6) -0.022(5)

loop_
_atom_type_symbol
_atom_type_description
_atom_type_scat_dispersion_real
_atom_type_scat_dispersion_imag
_atom_type_scat_source
C C 0.0030 0.0020 'International Tables Vol C Tables 4.2.6.8 and 6.1.1.4'
H H 0.0000 0.0000 'International Tables Vol C Tables 4.2.6.8 and 6.1.1.4'
Cl Cl 0.1480 0.1590 'International Tables Vol C Tables 4.2.6.8 and 6.1.1.4'
Co Co 0.3490 0.9720 'International Tables Vol C Tables 4.2.6.8 and 6.1.1.4'
I I -0.4740 1.8120 'International Tables Vol C Tables 4.2.6.8 and 6.1.1.4'
N N 0.0060 0.0030 'International Tables Vol C Tables 4.2.6.8 and 6.1.1.4'

loop_
_geom_angle_atom_site_label_1
_geom_angle_atom_site_label_2
_geom_angle_atom_site_label_3
_geom_angle
_geom_angle_site_symmetry_1
_geom_angle_site_symmetry_3
_geom_angle_publ_flag
I3 I2 I3 180.00(2) . 2_656 ?
I6 I7 I6 180.0 . 2_666 ?
N1 Co1 N3 137.1(3) . . ?
N1 Co1 N4 87.3(2) . . ?
N3 Co1 N4 78.6(2) . . ?
N1 Co1 N2 78.9(2) . . ?
N3 Co1 N2 86.5(2) . . ?
N4 Co1 N2 140.2(3) . . ?
N1 Co1 I1 109.88(19) . . ?
N3 Co1 I1 112.98(18) . . ?
N4 Co1 I1 108.44(18) . . ?
N2 Co1 I1 111.33(18) . . ?
C1 N1 C4 105.6(6) . . ?
C1 N1 Co1 126.6(5) . . ?
C4 N1 Co1 118.8(5) . . ?
C9 N2 C6 106.7(6) . . ?
C9 N2 Co1 124.2(5) . . ?
C6 N2 Co1 116.8(4) . . ?
C11 N3 C14 105.2(6) . . ?
C11 N3 Co1 127.9(5) . . ?
C14 N3 Co1 118.4(4) . . ?
C19 N4 C16 105.5(6) . . ?
C19 N4 Co1 124.2(5) . . ?
C16 N4 Co1 117.7(4) . . ?
N1 C1 C2 112.0(6) . . ?
N1 C1 C20 121.7(7) . . ?
C2 C1 C20 126.2(7) . . ?
C3 C2 C1 108.1(7) . . ?
C3 C2 H2 125.9 . . ?
C1 C2 H2 125.9 . . ?
C2 C3 C4 106.7(7) . . ?
C2 C3 H3 126.6 . . ?
C4 C3 H3 126.6 . . ?
N1 C4 C3 107.3(6) . . ?
N1 C4 C5 121.4(7) . . ?
C3 C4 C5 123.1(7) . . ?
N1 C4 C6 112.5(6) . . ?
C3 C4 C6 128.3(7) . . ?
C5 C4 C6 57.2(5) . . ?
C6 C5 C4 63.4(5) . . ?
C6 C5 C21 119.1(7) . . ?
C4 C5 C21 116.4(7) . . ?
C6 C5 C25 120.7(7) . . ?
C4 C5 C25 119.2(7) . . ?
C21 C5 C25 110.8(7) . . ?
N2 C6 C5 121.6(7) . . ?
N2 C6 C7 107.1(6) . . ?
C5 C6 C7 124.9(7) . . ?
N2 C6 C4 113.0(6) . . ?
C5 C6 C4 59.4(5) . . ?
C7 C6 C4 123.7(7) . . ?
C8 C7 C6 106.6(7) . . ?
C8 C7 H7 126.7 . . ?
C6 C7 H7 126.7 . . ?
C7 C8 C9 107.5(7) . . ?
C7 C8 H8 126.3 . . ?
C9 C8 H8 126.3 . . ?
N2 C9 C8 112.0(7) . . ?
N2 C9 C10 120.5(7) . . ?
C8 C9 C10 127.4(7) . . ?
C11 C10 C9 106.7(6) . . ?
C11 C10 C30 109.1(7) . . ?
C9 C10 C30 111.0(7) . . ?
C11 C10 C26 109.9(7) . . ?
C9 C10 C26 111.5(7) . . ?
C30 C10 C26 108.7(6) . . ?
N3 C11 C12 112.5(7) . . ?
N3 C11 C10 119.8(7) . . ?
C12 C11 C10 127.6(7) . . ?
C13 C12 C11 107.9(7) . . ?
C13 C12 H12 126.0 . . ?
C11 C12 H12 126.0 . . ?
C12 C13 C14 106.8(7) . . ?
C12 C13 H13 126.6 . . ?
C14 C13 H13 126.6 . . ?
N3 C14 C13 107.3(6) . . ?
N3 C14 C15 120.3(7) . . ?
C13 C14 C15 122.7(6) . . ?
N3 C14 C16 112.9(6) . . ?
C13 C14 C16 128.4(7) . . ?
C15 C14 C16 58.8(5) . . ?
C35 C15 C31 112.9(7) . . ?
C35 C15 C16 121.2(7) . . ?
C31 C15 C16 116.9(7) . . ?
C35 C15 C14 119.8(7) . . ?
C31 C15 C14 115.3(7) . . ?
C16 C15 C14 61.6(5) . . ?
N4 C16 C17 107.8(6) . . ?
N4 C16 C15 119.5(7) . . ?
C17 C16 C15 125.4(7) . . ?
N4 C16 C14 112.3(6) . . ?
C17 C16 C14 124.9(7) . . ?
C15 C16 C14 59.6(5) . . ?
C18 C17 C16 107.9(7) . . ?
C18 C17 H17 126.0 . . ?
C16 C17 H17 126.0 . . ?
C17 C18 C19 106.7(7) . . ?
C17 C18 H18 126.6 . . ?
C19 C18 H18 126.6 . . ?
N4 C19 C18 112.0(7) . . ?
N4 C19 C20 120.3(7) . . ?
C18 C19 C20 127.6(7) . . ?
C19 C20 C1 105.8(6) . . ?
C19 C20 C40 110.8(7) . . ?
C1 C20 C40 109.3(6) . . ?
C19 C20 C36 111.9(7) . . ?
C1 C20 C36 110.3(6) . . ?
C40 C20 C36 108.8(6) . . ?
C22 C21 C5 110.9(7) . . ?
C22 C21 H21A 109.5 . . ?
C5 C21 H21A 109.5 . . ?
C22 C21 H21B 109.5 . . ?
C5 C21 H21B 109.5 . . ?
H21A C21 H21B 108.1 . . ?
C21 C22 C23 111.0(7) . . ?
C21 C22 H22A 109.4 . . ?
C23 C22 H22A 109.4 . . ?
C21 C22 H22B 109.4 . . ?
C23 C22 H22B 109.4 . . ?
H22A C22 H22B 108.0 . . ?
C24 C23 C22 112.0(7) . . ?
C24 C23 H23A 109.2 . . ?
C22 C23 H23A 109.2 . . ?
C24 C23 H23B 109.2 . . ?
C22 C23 H23B 109.2 . . ?
H23A C23 H23B 107.9 . . ?
C23 C24 C25 112.4(7) . . ?
C23 C24 H24A 109.1 . . ?
C25 C24 H24A 109.1 . . ?
C23 C24 H24B 109.1 . . ?
C25 C24 H24B 109.1 . . ?
H24A C24 H24B 107.8 . . ?
C24 C25 C5 109.7(7) . . ?
C24 C25 H25A 109.7 . . ?
C5 C25 H25A 109.7 . . ?
C24 C25 H25B 109.7 . . ?
C5 C25 H25B 109.7 . . ?
H25A C25 H25B 108.2 . . ?
C27 C26 C10 111.9(7) . . ?
C27 C26 H26A 109.2 . . ?
C10 C26 H26A 109.2 . . ?
C27 C26 H26B 109.2 . . ?
C10 C26 H26B 109.2 . . ?
H26A C26 H26B 107.9 . . ?
C28 C27 C26 112.1(8) . . ?
C28 C27 H27A 109.2 . . ?
C26 C27 H27A 109.2 . . ?
C28 C27 H27B 109.2 . . ?
C26 C27 H27B 109.2 . . ?
H27A C27 H27B 107.9 . . ?
C27 C28 C29 110.4(8) . . ?
C27 C28 H28A 109.6 . . ?
C29 C28 H28A 109.6 . . ?
C27 C28 H28B 109.6 . . ?
C29 C28 H28B 109.6 . . ?
H28A C28 H28B 108.1 . . ?
C30 C29 C28 111.5(8) . . ?
C30 C29 H29A 109.3 . . ?
C28 C29 H29A 109.3 . . ?
C30 C29 H29B 109.3 . . ?
C28 C29 H29B 109.3 . . ?
H29A C29 H29B 108.0 . . ?
C29 C30 C10 112.4(7) . . ?
C29 C30 H30A 109.1 . . ?
C10 C30 H30A 109.1 . . ?
C29 C30 H30B 109.1 . . ?
C10 C30 H30B 109.1 . . ?
H30A C30 H30B 107.8 . . ?
C32 C31 C15 109.6(7) . . ?
C32 C31 H31A 109.7 . . ?
C15 C31 H31A 109.7 . . ?
C32 C31 H31B 109.7 . . ?
C15 C31 H31B 109.7 . . ?
H31A C31 H31B 108.2 . . ?
C31 C32 C33 111.5(7) . . ?
C31 C32 H32A 109.3 . . ?
C33 C32 H32A 109.3 . . ?
C31 C32 H32B 109.3 . . ?
C33 C32 H32B 109.3 . . ?
H32A C32 H32B 108.0 . . ?
C34 C33 C32 112.6(7) . . ?
C34 C33 H33A 109.1 . . ?
C32 C33 H33A 109.1 . . ?
C34 C33 H33B 109.1 . . ?
C32 C33 H33B 109.1 . . ?
H33A C33 H33B 107.8 . . ?
C33 C34 C35 112.2(8) . . ?
C33 C34 H34A 109.2 . . ?
C35 C34 H34A 109.2 . . ?
C33 C34 H34B 109.2 . . ?
C35 C34 H34B 109.2 . . ?
H34A C34 H34B 107.9 . . ?
C15 C35 C34 109.3(7) . . ?
C15 C35 H35A 109.8 . . ?
C34 C35 H35A 109.8 . . ?
C15 C35 H35B 109.8 . . ?
C34 C35 H35B 109.8 . . ?
H35A C35 H35B 108.3 . . ?
C37 C36 C20 112.0(6) . . ?
C37 C36 H36A 109.2 . . ?
C20 C36 H36A 109.2 . . ?
C37 C36 H36B 109.2 . . ?
C20 C36 H36B 109.2 . . ?
H36A C36 H36B 107.9 . . ?
C38 C37 C36 111.9(7) . . ?
C38 C37 H37A 109.2 . . ?
C36 C37 H37A 109.2 . . ?
C38 C37 H37B 109.2 . . ?
C36 C37 H37B 109.2 . . ?
H37A C37 H37B 107.9 . . ?
C37 C38 C39 112.1(7) . . ?
C37 C38 H38A 109.2 . . ?
C39 C38 H38A 109.2 . . ?
C37 C38 H38B 109.2 . . ?
C39 C38 H38B 109.2 . . ?
H38A C38 H38B 107.9 . . ?
C38 C39 C40 111.1(7) . . ?
C38 C39 H39A 109.4 . . ?
C40 C39 H39A 109.4 . . ?
C38 C39 H39B 109.4 . . ?
C40 C39 H39B 109.4 . . ?
H39A C39 H39B 108.0 . . ?
C20 C40 C39 112.5(7) . . ?
C20 C40 H40A 109.1 . . ?
C39 C40 H40A 109.1 . . ?
C20 C40 H40B 109.1 . . ?
C39 C40 H40B 109.1 . . ?
H40A C40 H40B 107.8 . . ?
Cl1 C41 Cl2 111.6(5) . . ?
Cl1 C41 H41A 109.3 . . ?
Cl2 C41 H41A 109.3 . . ?
Cl1 C41 H41B 109.3 . . ?
Cl2 C41 H41B 109.3 . . ?
H41A C41 H41B 108.0 . . ?
Cl4 C42 Cl3 111.9(6) . . ?
Cl4 C42 H42A 109.2 . . ?
Cl3 C42 H42A 109.2 . . ?
Cl4 C42 H42B 109.2 . . ?
Cl3 C42 H42B 109.2 . . ?
H42A C42 H42B 107.9 . . ?

loop_
_geom_bond_atom_site_label_1
_geom_bond_atom_site_label_2
_geom_bond_distance
_geom_bond_site_symmetry_2
_geom_bond_publ_flag
I1 Co1 2.5947(14) . ?
I2 I3 2.9037(11) . ?
I2 I3 2.9037(11) 2_656 ?
I4 I5 2.7532(14) . ?
I6 I7 2.9055(11) . ?
I7 I6 2.9055(11) 2_666 ?
Co1 N1 2.085(6) . ?
Co1 N3 2.095(6) . ?
Co1 N4 2.140(6) . ?
Co1 N2 2.160(6) . ?
Cl1 C41 1.763(9) . ?
Cl2 C41 1.768(10) . ?
Cl3 C42 1.775(14) . ?
Cl4 C42 1.766(13) . ?
N1 C1 1.307(10) . ?
N1 C4 1.453(9) . ?
N2 C9 1.307(10) . ?
N2 C6 1.436(9) . ?
N3 C11 1.315(10) . ?
N3 C14 1.452(10) . ?
N4 C19 1.325(10) . ?
N4 C16 1.441(10) . ?
C1 C2 1.444(11) . ?
C1 C20 1.524(10) . ?
C2 C3 1.327(11) . ?
C2 H2 0.9300 . ?
C3 C4 1.463(11) . ?
C3 H3 0.9300 . ?
C4 C5 1.520(11) . ?
C4 C6 1.578(10) . ?
C5 C6 1.484(11) . ?
C5 C21 1.522(10) . ?
C5 C25 1.530(12) . ?
C6 C7 1.486(11) . ?
C7 C8 1.339(12) . ?
C7 H7 0.9300 . ?
C8 C9 1.457(11) . ?
C8 H8 0.9300 . ?
C9 C10 1.519(10) . ?
C10 C11 1.515(11) . ?
C10 C30 1.548(12) . ?
C10 C26 1.563(10) . ?
C11 C12 1.439(12) . ?
C12 C13 1.329(11) . ?
C12 H12 0.9300 . ?
C13 C14 1.468(10) . ?
C13 H13 0.9300 . ?
C14 C15 1.541(11) . ?
C14 C16 1.572(10) . ?
C15 C35 1.492(12) . ?
C15 C31 1.524(11) . ?
C15 C16 1.527(11) . ?
C16 C17 1.454(11) . ?
C17 C18 1.337(11) . ?
C17 H17 0.9300 . ?
C18 C19 1.458(11) . ?
C18 H18 0.9300 . ?
C19 C20 1.510(10) . ?
C20 C40 1.544(12) . ?
C20 C36 1.557(11) . ?
C21 C22 1.523(11) . ?
C21 H21A 0.9700 . ?
C21 H21B 0.9700 . ?
C22 C23 1.536(14) . ?
C22 H22A 0.9700 . ?
C22 H22B 0.9700 . ?
C23 C24 1.516(12) . ?
C23 H23A 0.9700 . ?
C23 H23B 0.9700 . ?
C24 C25 1.521(11) . ?
C24 H24A 0.9700 . ?
C24 H24B 0.9700 . ?
C25 H25A 0.9700 . ?
C25 H25B 0.9700 . ?
C26 C27 1.530(12) . ?
C26 H26A 0.9700 . ?
C26 H26B 0.9700 . ?
C27 C28 1.504(15) . ?
C27 H27A 0.9700 . ?
C27 H27B 0.9700 . ?
C28 C29 1.545(13) . ?
C28 H28A 0.9700 . ?
C28 H28B 0.9700 . ?
C29 C30 1.525(11) . ?
C29 H29A 0.9700 . ?
C29 H29B 0.9700 . ?
C30 H30A 0.9700 . ?
C30 H30B 0.9700 . ?
C31 C32 1.513(11) . ?
C31 H31A 0.9700 . ?
C31 H31B 0.9700 . ?
C32 C33 1.527(13) . ?
C32 H32A 0.9700 . ?
C32 H32B 0.9700 . ?
C33 C34 1.499(12) . ?
C33 H33A 0.9700 . ?
C33 H33B 0.9700 . ?
C34 C35 1.545(11) . ?
C34 H34A 0.9700 . ?
C34 H34B 0.9700 . ?
C35 H35A 0.9700 . ?
C35 H35B 0.9700 . ?
C36 C37 1.544(11) . ?
C36 H36A 0.9700 . ?
C36 H36B 0.9700 . ?
C37 C38 1.502(13) . ?
C37 H37A 0.9700 . ?
C37 H37B 0.9700 . ?
C38 C39 1.512(12) . ?
C38 H38A 0.9700 . ?
C38 H38B 0.9700 . ?
C39 C40 1.541(11) . ?
C39 H39A 0.9700 . ?
C39 H39B 0.9700 . ?
C40 H40A 0.9700 . ?
C40 H40B 0.9700 . ?
C41 H41A 0.9700 . ?
C41 H41B 0.9700 . ?
C42 H42A 0.9700 . ?
C42 H42B 0.9700 . ?
